data_4511753
loop_
_publ_author_name
'St\"oger, Berthold'
'Du\<sek, Michal'

_publ_section_title
;
 Complex Polymorphism and Polytypism of Potassium Metaarsenate, KAsO3
;
_journal_issue 9
_journal_name_full 'Crystal Growth &amp; Design'
_journal_page_first 4640
_journal_paper_doi 10.1021/cg500733w
_journal_volume 14
_journal_year 2014
_chemical_formula_sum 'As K O3'
_chemical_formula_weight 162
_chemical_name_common 'potassium metaarsenate, beta'
_chemical_name_systematic ' ?'
_space_group_IT_number 14
_symmetry_cell_setting monoclinic
_symmetry_Int_Tables_number 14
_symmetry_space_group_name_Hall '-P 2ybc'
_symmetry_space_group_name_H-M 'P 1 21/c 1'
_cell_angle_alpha 90
_cell_angle_beta 90.149(5)
_cell_angle_gamma 90
_cell_formula_units_Z 24
_cell_length_a 8.9167(9)
_cell_length_b 19.0517(19)
_cell_length_c 12.1362(11)
_cell_measurement_reflns_used 7436
_cell_measurement_temperature 100
_cell_measurement_theta_max 32.3
_cell_measurement_theta_min 3.0
_cell_volume 2061.7(3)
_computing_cell_refinement 'SAINT-Plus (Bruker, 2012)'
_computing_data_collection 'APEX2 (Bruker, 2012)'
_computing_data_reduction 'SAINT-Plus (Bruker, 2012)'
_computing_molecular_graphics 'ATOMS (Dowty, 2006)'
_computing_structure_refinement 'JANA2006 (Pet\<r\'i\<cek, et al., 2006)'
_computing_structure_solution 'SUPERFLIP (Palatinus & Chapuis, 2007)'
_diffrn_ambient_temperature 100
_diffrn_measured_fraction_theta_full 1
_diffrn_measured_fraction_theta_max 1
_diffrn_measurement_device 'four-cycle diffractometer'
_diffrn_measurement_device_type 'Bruker KAPP APEXII CCD'
_diffrn_measurement_method '\w and \p scans'
_diffrn_radiation_monochromator graphite
_diffrn_radiation_probe x-ray
_diffrn_radiation_source 'X-ray tube'
_diffrn_radiation_type 'Mo K\a'
_diffrn_radiation_wavelength 0.71073
_diffrn_reflns_av_R_equivalents 0.1039
_diffrn_reflns_av_sigmaI/netI 0.0556
_diffrn_reflns_limit_h_max 13
_diffrn_reflns_limit_h_min -13
_diffrn_reflns_limit_k_max 28
_diffrn_reflns_limit_k_min -28
_diffrn_reflns_limit_l_max 18
_diffrn_reflns_limit_l_min -18
_diffrn_reflns_number 75524
_diffrn_reflns_theta_full 32.68
_diffrn_reflns_theta_max 32.68
_diffrn_reflns_theta_min 1.99
_exptl_absorpt_coefficient_mu 10.905
_exptl_absorpt_correction_T_max 0.90
_exptl_absorpt_correction_T_min 0.60
_exptl_absorpt_correction_type multi-scan
_exptl_absorpt_process_details SADABS
_exptl_crystal_colour 'clear colourless'
_exptl_crystal_density_diffrn 3.1308
_exptl_crystal_description plate
_exptl_crystal_F_000 1824
_exptl_crystal_size_max 0.07
_exptl_crystal_size_mid 0.04
_exptl_crystal_size_min 0.01
_refine_diff_density_max 1.11
_refine_diff_density_min -1.12
_refine_ls_extinction_method none
_refine_ls_goodness_of_fit_gt 1.31
_refine_ls_goodness_of_fit_ref 1.12
_refine_ls_number_constraints 0
_refine_ls_number_parameters 182
_refine_ls_number_reflns 7540
_refine_ls_number_restraints 0
_refine_ls_R_factor_all 0.0906
_refine_ls_R_factor_gt 0.0314
_refine_ls_shift/su_max 0.0211
_refine_ls_shift/su_mean 0.0020
_refine_ls_structure_factor_coef F
_refine_ls_weighting_details w=1/(\s^2^(F)+0.0001F^2^)
_refine_ls_weighting_scheme sigma
_refine_ls_wR_factor_gt 0.0284
_refine_ls_wR_factor_ref 0.0336
_reflns_number_gt 4040
_reflns_number_total 7540
_reflns_threshold_expression I>3\s(I)
_cod_data_source_file cg500733w_si_001.cif
_cod_data_source_block beta_prime_kaso3_100K
_cod_depositor_comments
;
The following automatic conversions were performed:

'_diffrn_radiation_probe' value 'X-ray' changed to 'x-ray' according
to
/usr/data/users/saulius/crontab/automatic-downloads/rss-feeds/ACS/lib/dictionaries/cif_core.dic
dictionary named 'cif_core.dic' version 2.4.2 from 2011-04-26.

Automatic conversion script
Id: cif_fix_values 2281 2013-09-26 08:29:07Z andrius 

 Adding full bibliography for 4511752--4511758.cif.
;
_cod_original_formula_sum 'As1 K1 O3'
_cod_database_code 4511753

loop_
_symmetry_equiv_pos_site_id
_symmetry_equiv_pos_as_xyz
1 x,y,z
2 -x,y+1/2,-z+1/2
3 -x,-y,-z
4 x,-y+1/2,z+1/2

loop_
_atom_site_label
_atom_site_type_symbol
_atom_site_fract_x
_atom_site_fract_y
_atom_site_fract_z
_atom_site_adp_type
_atom_site_U_iso_or_equiv
_atom_site_symmetry_multiplicity
_atom_site_occupancy
_atom_site_calc_flag
As1a As 0.28744(6) 0.39485(3) 0.33609(4) Uani 0.00522(14) 4 1 d
As1b As 0.04670(5) 0.60426(3) 0.58988(4) Uani 0.00531(14) 4 1 d
As1c As 0.54810(6) 0.60607(3) 0.16455(4) Uani 0.00587(14) 4 1 d
As1d As 0.78343(6) 0.39514(3) -0.08315(4) Uani 0.00583(14) 4 1 d
As2a As 0.11962(7) 0.25444(2) 0.37461(6) Uani 0.00483(13) 4 1 d
As2b As 0.62115(6) 0.25413(2) -0.12678(6) Uani 0.00468(12) 4 1 d
K1a K 0.60390(13) 0.42415(7) 0.19928(11) Uani 0.0089(3) 4 1 d
K1b K 0.36492(12) 0.57461(8) 0.45372(12) Uani 0.0081(4) 4 1 d
K1c K 0.88175(12) 0.57421(8) 0.29234(12) Uani 0.0085(4) 4 1 d
K1d K 0.11459(13) 0.42137(8) 0.04937(11) Uani 0.0088(3) 4 1 d
K2a K 0.86941(13) 0.25096(6) -0.36572(12) Uani 0.0077(3) 4 1 d
K2b K 0.37029(13) 0.25200(6) 0.61493(12) Uani 0.0082(3) 4 1 d
O1a O 0.2932(4) 0.37901(19) 0.2038(3) Uiso 0.0099(8) 4 1 d
O1b O 0.0509(4) 0.61737(19) 0.4565(3) Uiso 0.0100(8) 4 1 d
O1c O 0.5463(4) 0.6184(2) 0.2981(3) Uiso 0.0117(8) 4 1 d
O1d O 0.7856(4) 0.3785(2) 0.0494(3) Uiso 0.0113(8) 4 1 d
O2a O 0.4230(4) 0.4394(2) 0.3930(3) Uiso 0.0084(7) 4 1 d
O2b O 0.1836(4) 0.5612(2) 0.6481(3) Uiso 0.0085(8) 4 1 d
O2c O 0.6869(4) 0.5614(2) 0.1119(3) Uiso 0.0096(8) 4 1 d
O2d O 0.9211(4) 0.44222(19) -0.1324(3) Uiso 0.0074(7) 4 1 d
O3a O 0.1206(5) 0.43853(19) 0.3707(4) Uiso 0.0113(7) 4 1 d
O3b O 0.6171(5) 0.43814(19) -0.1235(4) Uiso 0.0102(7) 4 1 d
O4a O 0.2650(4) 0.31484(19) 0.4076(3) Uiso 0.0085(7) 4 1 d
O4b O 0.0259(4) 0.68508(19) 0.6590(3) Uiso 0.0071(7) 4 1 d
O4c O 0.5269(4) 0.68654(19) 0.0949(3) Uiso 0.0072(7) 4 1 d
O4d O 0.7656(4) 0.31591(19) -0.1570(3) Uiso 0.0074(7) 4 1 d
O5a O 0.1495(4) 0.2122(2) 0.2601(3) Uiso 0.0087(8) 4 1 d
O5b O 0.0902(4) 0.21354(20) 0.4911(3) Uiso 0.0088(7) 4 1 d
O5c O 0.5940(4) 0.21362(19) -0.2430(3) Uiso 0.0081(7) 4 1 d
O5d O 0.6495(4) 0.2121(2) -0.0108(3) Uiso 0.0076(8) 4 1 d

loop_
_atom_site_aniso_label
_atom_site_aniso_type_symbol
_atom_site_aniso_U_11
_atom_site_aniso_U_22
_atom_site_aniso_U_33
_atom_site_aniso_U_12
_atom_site_aniso_U_13
_atom_site_aniso_U_23
As1a As 0.0039(2) 0.0064(2) 0.0053(3) -0.0005(2) -0.00019(17) -0.0001(2)
As1b As 0.0040(2) 0.0064(2) 0.0055(3) 0.00054(20) -0.00051(17) 0.0002(2)
As1c As 0.0049(2) 0.0068(2) 0.0059(3) 0.0005(2) -0.00055(17) 0.0005(2)
As1d As 0.0049(2) 0.0068(2) 0.0058(3) -0.0008(2) -0.00037(17) -0.0005(2)
As2a As 0.0051(2) 0.0051(2) 0.0043(2) 0.0012(3) -0.00024(15) -0.0002(3)
As2b As 0.0050(2) 0.0052(2) 0.0038(2) 0.0010(2) -0.00120(15) -0.0003(3)
K1a K 0.0086(5) 0.0096(6) 0.0083(6) -0.0002(4) 0.0011(4) 0.0004(4)
K1b K 0.0067(5) 0.0098(7) 0.0080(7) 0.0006(4) 0.0009(4) -0.0010(5)
K1c K 0.0088(5) 0.0094(6) 0.0073(7) -0.0015(4) -0.0013(4) 0.0000(5)
K1d K 0.0094(5) 0.0086(6) 0.0085(6) 0.0010(4) -0.0026(4) -0.0004(4)
K2a K 0.0084(5) 0.0100(5) 0.0045(6) -0.0003(4) 0.0003(4) 0.0005(6)
K2b K 0.0082(5) 0.0101(5) 0.0065(6) 0.0000(4) -0.0008(4) -0.0004(6)

loop_
_atom_type_symbol
_atom_type_scat_dispersion_real
_atom_type_scat_dispersion_imag
_atom_type_scat_source
As 0.0499 2.0058 'International Tables Vol C tables 4.2.6.8 and 6.1.1.1'
K 0.2009 0.2494 'International Tables Vol C tables 4.2.6.8 and 6.1.1.1'
O 0.0106 0.0060 'International Tables Vol C tables 4.2.6.8 and 6.1.1.1'

loop_
_geom_angle_atom_site_label_1
_geom_angle_atom_site_label_2
_geom_angle_atom_site_label_3
_geom_angle_site_symmetry_1
_geom_angle_site_symmetry_3
_geom_angle
O1a As1a O2a . . 119.18(19)
O1a As1a O3a . . 110.6(2)
O1a As1a O4a . . 109.12(18)
O2a As1a O3a . . 106.24(19)
O2a As1a O4a . . 109.01(18)
O3a As1a O4a . . 101.20(18)
O1b As1b O2b . . 119.06(19)
O1b As1b O3a . 3_566 111.1(2)
O1b As1b O4b . . 109.84(17)
O2b As1b O3a . 3_566 106.39(19)
O2b As1b O4b . . 108.23(18)
O3a As1b O4b 3_566 . 100.63(18)
O1c As1c O2c . . 118.08(19)
O1c As1c O3b . 3_665 109.7(2)
O1c As1c O4c . . 110.45(18)
O2c As1c O3b . 3_665 105.88(19)
O2c As1c O4c . . 110.25(18)
O3b As1c O4c 3_665 . 101.01(18)
O1d As1d O2d . . 117.24(19)
O1d As1d O3b . . 111.7(2)
O1d As1d O4d . . 109.51(18)
O2d As1d O3b . . 106.00(19)
O2d As1d O4d . . 110.53(17)
O3b As1d O4d . . 100.51(18)
O4a As2a O4b . 3_566 99.40(16)
O4a As2a O5a . . 113.03(17)
O4a As2a O5b . . 103.40(18)
O4b As2a O5a 3_566 . 104.17(18)
O4b As2a O5b 3_566 . 112.78(17)
O5a As2a O5b . . 121.97(19)
O4c As2b O4d 3_665 . 99.32(16)
O4c As2b O5c 3_665 . 112.42(17)
O4c As2b O5d 3_665 . 103.66(17)
O4d As2b O5c . . 103.94(17)
O4d As2b O5d . . 112.92(17)
O5c As2b O5d . . 122.37(19)

loop_
_geom_bond_atom_site_label_1
_geom_bond_atom_site_label_2
_geom_bond_site_symmetry_2
_geom_bond_distance
As1a K1a . 3.3249(14)
As1a O1a . 1.635(4)
As1a O2a . 1.629(4)
As1a O3a . 1.757(4)
As1a O4a . 1.766(4)
As1b O2b . 1.631(4)
As1b O3a 3_566 1.767(4)
As1b O4b . 1.763(4)
As1c K1a . 3.5265(17)
As1c K1c . 3.4060(14)
As1c O1c . 1.638(4)
As1c O2c . 1.633(4)
As1c O3b 3_665 1.768(4)
As1c O4c . 1.761(4)
As1d O1d . 1.640(4)
As1d O2d . 1.635(4)
As1d O3b . 1.762(4)
As1d O4d . 1.763(4)
As2a O4a . 1.779(4)
As2a O4b 3_566 1.782(4)
As2a O5a . 1.627(4)
As2a O5b . 1.637(4)
As2b O4c 3_665 1.781(4)
As2b O4d . 1.784(4)
As2b O5c . 1.625(4)
As2b O5d . 1.638(4)
K1a O1a . 2.901(4)
K1a O1d . 2.589(4)
K1a O2a . 2.870(4)
K1a O2b 3_666 2.661(4)
K1a O5c 4_555 2.718(4)
K1b O1c . 2.626(4)
K1b O2a . 2.730(4)
K1b O2a 3_666 2.663(4)
K1b O2b . 2.875(4)
K1b O5d 2_655 2.712(4)
K1c O1b 1_655 2.627(4)
K1c O2b 3_666 2.742(4)
K1c O2c . 2.802(4)
K1c O2d 3_765 2.641(4)
K1c O5a 2_655 2.720(4)
K1d O1a . 2.586(4)
K1d O2c 3_665 2.663(4)
K1d O2d 1_455 2.825(4)
K1d O2d 3_665 2.806(4)
K1d O5b 4_554 2.674(4)
K2a O1b 3_665 2.831(4)
K2a O1d 4_554 2.775(4)
K2a O5b 1_654 2.724(4)
K2a O5d 4_554 2.725(4)
K2b O1a 4_555 2.805(4)
K2b O1c 3_666 2.786(4)
K2b O5a 4_555 2.732(4)
K2b O5c 1_556 2.733(4)

loop_
_jana_cell_twin_matrix_id
_jana_cell_twin_volume_fraction
_jana_cell_twin_matrix_1_1
_jana_cell_twin_matrix_1_2
_jana_cell_twin_matrix_1_3
_jana_cell_twin_matrix_2_1
_jana_cell_twin_matrix_2_2
_jana_cell_twin_matrix_2_3
_jana_cell_twin_matrix_3_1
_jana_cell_twin_matrix_3_2
_jana_cell_twin_matrix_3_3
1 0.8339(6) 1 0 0 0 1 0 0 0 1
2 0.1661(6) -1 0 0 0 1 0 0 0 1
